data_7211975
loop_
_publ_author_name
'Pachfule, Pradip'
'Dey, Chandan'
'Panda, Tamas'
'Banerjee, Rahul'

_publ_section_title
;
 Synthesis and structural comparisons of five new fluorinated metal
 organic frameworks (F-MOFs)
;
_journal_issue 5
_journal_name_full CrystEngComm
_journal_page_first 1600
_journal_paper_doi 10.1039/b917483d
_journal_volume 12
_journal_year 2010
_chemical_formula_moiety 'C75 H48 Cu2 F18 N4 O12, C17 H10 F6 O4, 2(O)'
_chemical_formula_sum 'C92 H58 Cu2 F24 N4 O18'
_chemical_formula_weight 2090.52
_chemical_name_common 'F-MOF 3'
_chemical_name_systematic
;
?
;
_space_group_IT_number 56
_symmetry_cell_setting orthorhombic
_symmetry_space_group_name_Hall '-P 2ab 2ac'
_symmetry_space_group_name_H-M 'P c c n'
_atom_sites_solution_hydrogens geom
_atom_sites_solution_primary direct
_atom_sites_solution_secondary difmap
_audit_creation_method SHELXL-97
_cell_angle_alpha 90.00
_cell_angle_beta 90.00
_cell_angle_gamma 90.00
_cell_formula_units_Z 4
_cell_length_a 51.500(14)
_cell_length_b 11.992(3)
_cell_length_c 14.114(4)
_cell_measurement_reflns_used 8882
_cell_measurement_temperature 100(2)
_cell_measurement_theta_max 26.39
_cell_measurement_theta_min 2.26
_cell_volume 8717(4)
_computing_cell_refinement 'Bruker SMART'
_computing_data_collection 'Bruker SMART'
_computing_data_reduction 'Bruker SAINT'
_computing_molecular_graphics 'Bruker SHELXTL'
_computing_publication_material 'Bruker SHELXTL'
_computing_structure_refinement 'SHELXL-97 (Sheldrick, 1997)'
_computing_structure_solution 'SHELXS-97 (Sheldrick, 1990)'
_diffrn_ambient_temperature 100(2)
_diffrn_measured_fraction_theta_full 0.999
_diffrn_measured_fraction_theta_max 0.999
_diffrn_measurement_device_type 'CCD area detector'
_diffrn_measurement_method 'phi and omega scans'
_diffrn_radiation_monochromator graphite
_diffrn_radiation_source 'fine-focus sealed tube'
_diffrn_radiation_type MoK\a
_diffrn_radiation_wavelength 0.71073
_diffrn_reflns_av_R_equivalents 0.1247
_diffrn_reflns_av_sigmaI/netI 0.0554
_diffrn_reflns_limit_h_max 65
_diffrn_reflns_limit_h_min -65
_diffrn_reflns_limit_k_max 15
_diffrn_reflns_limit_k_min -15
_diffrn_reflns_limit_l_max 17
_diffrn_reflns_limit_l_min -17
_diffrn_reflns_number 92999
_diffrn_reflns_theta_full 27.00
_diffrn_reflns_theta_max 27.00
_diffrn_reflns_theta_min 1.58
_exptl_absorpt_coefficient_mu 0.613
_exptl_absorpt_correction_T_max 0.9301
_exptl_absorpt_correction_T_min 0.8873
_exptl_absorpt_correction_type multi-scan
_exptl_absorpt_process_details 'Blessing, Acta Cryst. (1995) A51 33-58'
_exptl_crystal_colour Green
_exptl_crystal_density_diffrn 1.593
_exptl_crystal_density_method 'not measured'
_exptl_crystal_description Cubic
_exptl_crystal_F_000 4224
_exptl_crystal_size_max 0.20
_exptl_crystal_size_mid 0.16
_exptl_crystal_size_min 0.12
_refine_diff_density_max 0.708
_refine_diff_density_min -0.683
_refine_diff_density_rms 0.086
_refine_ls_extinction_method none
_refine_ls_goodness_of_fit_ref 1.151
_refine_ls_hydrogen_treatment constr
_refine_ls_matrix_type full
_refine_ls_number_parameters 635
_refine_ls_number_reflns 9518
_refine_ls_number_restraints 0
_refine_ls_restrained_S_all 1.151
_refine_ls_R_factor_all 0.0681
_refine_ls_R_factor_gt 0.0552
_refine_ls_shift/su_max 0.000
_refine_ls_shift/su_mean 0.000
_refine_ls_structure_factor_coef Fsqd
_refine_ls_weighting_details 'calc w=1/[\s^2^(Fo^2^)+(0.0509P)^2^+7.9267P] where P=(Fo^2^+2Fc^2^)/3'
_refine_ls_weighting_scheme calc
_refine_ls_wR_factor_gt 0.1254
_refine_ls_wR_factor_ref 0.1308
_reflns_number_gt 8080
_reflns_number_total 9518
_reflns_threshold_expression >2sigma(I)
_cod_data_source_file b917483d.txt
_cod_data_source_block F-MOF3
_cod_depositor_comments
;
The following automatic conversions were performed:

'_symmetry_cell_setting' value 'Orthorhombic' changed to
'orthorhombic' according to
/home/saulius/struct/CIF-dictionaries/cif_core.dic dictionary named
'cif_core.dic' version 2.4.2 from 2011-04-26.

Automatic conversion script
Id: cif_fix_values 1891 2012-01-12 08:04:46Z andrius 
;
_cod_original_sg_symbol_H-M Pccn
_cod_original_formula_sum 'C92 H58 Cu2 F24 N4 O18 '
_cod_database_code 7211975

loop_
_symmetry_equiv_pos_as_xyz
'x, y, z'
'-x+1/2, -y+1/2, z'
'-x, y+1/2, -z+1/2'
'x+1/2, -y, -z+1/2'
'-x, -y, -z'
'x-1/2, y-1/2, -z'
'x, -y-1/2, z-1/2'
'-x-1/2, y, z-1/2'

loop_
_atom_site_label
_atom_site_type_symbol
_atom_site_fract_x
_atom_site_fract_y
_atom_site_fract_z
_atom_site_U_iso_or_equiv
_atom_site_adp_type
_atom_site_occupancy
_atom_site_symmetry_multiplicity
_atom_site_calc_flag
_atom_site_refinement_flags
C1 C 0.09994(5) 0.5185(2) 0.08586(19) 0.0166(6) Uani 1 1 d .
C2 C 0.08387(5) 0.4913(2) -0.00069(19) 0.0149(5) Uani 1 1 d .
C3 C 0.06292(5) 0.4182(2) 0.00690(19) 0.0165(5) Uani 1 1 d .
H3 H 0.0586 0.3871 0.0668 0.020 Uiso 1 1 calc R
C4 C 0.04836(5) 0.3905(2) -0.07256(19) 0.0169(6) Uani 1 1 d .
H4 H 0.0340 0.3415 -0.0664 0.020 Uiso 1 1 calc R
C5 C 0.05469(5) 0.4338(2) -0.16125(18) 0.0155(5) Uani 1 1 d .
C6 C 0.07519(5) 0.5100(2) -0.16760(19) 0.0173(6) Uani 1 1 d .
H6 H 0.0794 0.5425 -0.2271 0.021 Uiso 1 1 calc R
C7 C 0.08945(5) 0.5385(2) -0.08821(19) 0.0172(6) Uani 1 1 d .
H7 H 0.1032 0.5909 -0.0936 0.021 Uiso 1 1 calc R
C8 C 0.03920(5) 0.4067(2) -0.25231(18) 0.0155(5) Uani 1 1 d .
C9 C 0.05700(5) 0.3868(2) -0.33881(18) 0.0151(5) Uani 1 1 d .
C10 C 0.08065(5) 0.3312(2) -0.32513(19) 0.0169(6) Uani 1 1 d .
H10 H 0.0861 0.3128 -0.2627 0.020 Uiso 1 1 calc R
C11 C 0.09617(5) 0.3027(2) -0.40093(19) 0.0175(6) Uani 1 1 d .
H11 H 0.1121 0.2650 -0.3904 0.021 Uiso 1 1 calc R
C12 C 0.08854(5) 0.3290(2) -0.49293(19) 0.0174(6) Uani 1 1 d .
C13 C 0.06502(5) 0.3843(2) -0.50727(19) 0.0179(6) Uani 1 1 d .
H13 H 0.0597 0.4023 -0.5699 0.022 Uiso 1 1 calc R
C14 C 0.04934(5) 0.4134(2) -0.43106(19) 0.0176(6) Uani 1 1 d .
H14 H 0.0334 0.4514 -0.4417 0.021 Uiso 1 1 calc R
C15 C 0.02024(6) 0.5057(2) -0.2675(2) 0.0220(6) Uani 1 1 d .
C16 C 0.02284(5) 0.2991(2) -0.24259(19) 0.0188(6) Uani 1 1 d .
C17 C 0.15893(6) 0.3213(3) 0.2194(2) 0.0216(6) Uani 1 1 d .
C18 C 0.18178(5) 0.3028(2) 0.15345(19) 0.0185(6) Uani 1 1 d .
C19 C 0.20047(5) 0.2231(2) 0.17656(19) 0.0172(6) Uani 1 1 d .
H19 H 0.1983 0.1786 0.2317 0.021 Uiso 1 1 calc R
C20 C 0.22220(5) 0.2083(2) 0.11953(19) 0.0155(5) Uani 1 1 d .
H20 H 0.2348 0.1540 0.1363 0.019 Uiso 1 1 calc R
C21 C 0.22568(5) 0.2722(2) 0.03815(18) 0.0159(5) Uani 1 1 d .
C22 C 0.20652(6) 0.3492(3) 0.0138(2) 0.0231(6) Uani 1 1 d .
H22 H 0.2082 0.3915 -0.0428 0.028 Uiso 1 1 calc R
C23 C 0.18495(6) 0.3647(3) 0.0719(2) 0.0245(7) Uani 1 1 d .
H23 H 0.1722 0.4186 0.0550 0.029 Uiso 1 1 calc R
C24 C 0.2500 0.2500 -0.0235(3) 0.0168(8) Uani 1 2 d S
C25 C 0.24304(5) 0.1498(2) -0.08815(19) 0.0173(6) Uani 1 1 d .
C26 C 0.12271(5) 0.5584(2) 0.4579(2) 0.0171(6) Uani 1 1 d .
C27 C 0.09734(5) 0.6015(2) 0.42508(19) 0.0173(6) Uani 1 1 d .
C28 C 0.08065(5) 0.6651(2) 0.4810(2) 0.0192(6) Uani 1 1 d .
H28 H 0.0853 0.6828 0.5444 0.023 Uiso 1 1 calc R
C29 C 0.05719(6) 0.7026(2) 0.4438(2) 0.0209(6) Uani 1 1 d .
C30 C 0.05144(6) 0.6731(3) 0.3507(2) 0.0241(6) Uani 1 1 d .
H30 H 0.0356 0.6966 0.3228 0.029 Uiso 1 1 calc R
C31 C 0.06872(6) 0.6100(3) 0.2989(2) 0.0237(6) Uani 1 1 d .
H31 H 0.0645 0.5907 0.2354 0.028 Uiso 1 1 calc R
C32 C 0.03874(6) 0.7711(3) 0.5012(2) 0.0282(7) Uani 1 1 d .
H32A H 0.0360 0.8433 0.4701 0.042 Uiso 1 1 calc R
H32B H 0.0460 0.7831 0.5646 0.042 Uiso 1 1 calc R
H32C H 0.0221 0.7319 0.5065 0.042 Uiso 1 1 calc R
C33 C 0.13087(6) 0.5653(2) 0.5512(2) 0.0210(6) Uani 1 1 d .
H33 H 0.1200 0.5984 0.5976 0.025 Uiso 1 1 calc R
C34 C 0.15506(6) 0.5236(2) 0.5766(2) 0.0235(6) Uani 1 1 d .
C35 C 0.17054(6) 0.4801(2) 0.5053(2) 0.0240(6) Uani 1 1 d .
H35 H 0.1876 0.4544 0.5191 0.029 Uiso 1 1 calc R
C36 C 0.16102(5) 0.4744(2) 0.4136(2) 0.0212(6) Uani 1 1 d .
H36 H 0.1717 0.4434 0.3657 0.025 Uiso 1 1 calc R
C37 C 0.16337(7) 0.5244(3) 0.6790(2) 0.0329(8) Uani 1 1 d .
H37A H 0.1600 0.4511 0.7071 0.049 Uiso 1 1 calc R
H37B H 0.1535 0.5814 0.7134 0.049 Uiso 1 1 calc R
H37C H 0.1820 0.5413 0.6830 0.049 Uiso 1 1 calc R
C38 C 0.15525(6) 0.8042(2) 0.4067(2) 0.0189(6) Uani 1 1 d .
C39 C 0.18003(5) 0.7833(2) 0.35507(19) 0.0179(6) Uani 1 1 d .
C40 C 0.20262(5) 0.8407(2) 0.37852(19) 0.0195(6) Uani 1 1 d .
H40 H 0.2027 0.8905 0.4308 0.023 Uiso 1 1 calc R
C41 C 0.18026(6) 0.7103(2) 0.2789(2) 0.0219(6) Uani 1 1 d .
H41 H 0.1650 0.6702 0.2630 0.026 Uiso 1 1 calc R
C42 C 0.22496(5) 0.8252(2) 0.32586(19) 0.0195(6) Uani 1 1 d .
H42 H 0.2403 0.8643 0.3427 0.023 Uiso 1 1 calc R
C43 C 0.20260(6) 0.6953(2) 0.2260(2) 0.0201(6) Uani 1 1 d .
H43 H 0.2025 0.6452 0.1738 0.024 Uiso 1 1 calc R
C44 C 0.22524(5) 0.7533(2) 0.24873(18) 0.0170(6) Uani 1 1 d .
C45 C 0.2500 0.7500 0.1873(3) 0.0193(8) Uani 1 2 d S
C46 C 0.25145(6) 0.6457(3) 0.1234(2) 0.0264(7) Uani 1 1 d .
C48 C 0.10422(5) 0.3025(2) 0.4217(2) 0.0184(6) Uani 1 1 d .
Cu1 Cu 0.117670(6) 0.47964(3) 0.26928(2) 0.01697(10) Uani 1 1 d .
F1 F 0.24730(4) 0.55272(15) 0.17339(13) 0.0329(4) Uani 1 1 d .
F2 F 0.23413(4) 0.64721(17) 0.05282(12) 0.0361(5) Uani 1 1 d .
F3 F 0.27485(3) 0.63472(17) 0.08314(13) 0.0354(5) Uani 1 1 d .
F4 F 0.00835(3) 0.53484(15) -0.18697(12) 0.0299(4) Uani 1 1 d .
F5 F 0.00140(3) 0.48467(14) -0.33068(12) 0.0262(4) Uani 1 1 d .
F6 F 0.03305(4) 0.59588(13) -0.29861(12) 0.0272(4) Uani 1 1 d .
F7 F 0.01289(3) 0.26694(13) -0.32606(11) 0.0225(4) Uani 1 1 d .
F8 F 0.00259(3) 0.31022(15) -0.18299(12) 0.0258(4) Uani 1 1 d .
F9 F 0.03735(3) 0.21469(13) -0.21075(12) 0.0227(4) Uani 1 1 d .
F10 F 0.21971(3) 0.16155(13) -0.12797(11) 0.0222(4) Uani 1 1 d .
F11 F 0.24232(3) 0.05470(13) -0.03811(11) 0.0224(4) Uani 1 1 d .
F12 F 0.26004(3) 0.13403(13) -0.15940(11) 0.0223(4) Uani 1 1 d .
N1 N 0.09133(4) 0.5749(2) 0.33501(16) 0.0189(5) Uani 1 1 d .
N2 N 0.13731(4) 0.51087(18) 0.38980(16) 0.0169(5) Uani 1 1 d .
O1 O 0.09547(4) 0.46078(16) 0.15910(13) 0.0180(4) Uani 1 1 d .
O2 O 0.11626(4) 0.59644(17) 0.08287(13) 0.0218(4) Uani 1 1 d .
O3 O 0.14678(4) 0.41221(18) 0.20462(14) 0.0255(5) Uani 1 1 d .
O4 O 0.15446(4) 0.25147(18) 0.28219(15) 0.0265(5) Uani 1 1 d .
O5 O 0.13435(4) 0.77499(16) 0.37492(15) 0.0245(5) Uani 1 1 d .
O6 O 0.15815(4) 0.85837(19) 0.48716(15) 0.0281(5) Uani 1 1 d .
H6A H 0.1435 0.8687 0.5122 0.042 Uiso 1 1 calc R
O8 O 0.10588(6) 0.7770(2) 0.20406(19) 0.0489(7) Uani 1 1 d .
O18 O 0.12658(4) 0.25154(17) 0.43754(14) 0.0252(5) Uani 1 1 d .
O19 O 0.09727(4) 0.32996(17) 0.34218(13) 0.0218(4) Uani 1 1 d .

loop_
_atom_site_aniso_label
_atom_site_aniso_U_11
_atom_site_aniso_U_22
_atom_site_aniso_U_33
_atom_site_aniso_U_23
_atom_site_aniso_U_13
_atom_site_aniso_U_12
C1 0.0139(13) 0.0200(14) 0.0159(13) -0.0037(11) 0.0014(10) 0.0054(11)
C2 0.0150(13) 0.0141(13) 0.0157(13) -0.0039(10) -0.0004(10) 0.0035(10)
C3 0.0171(14) 0.0170(13) 0.0153(13) 0.0007(11) 0.0021(10) 0.0021(11)
C4 0.0155(13) 0.0151(13) 0.0203(14) 0.0016(11) 0.0008(11) -0.0012(10)
C5 0.0167(13) 0.0144(13) 0.0154(13) -0.0022(10) 0.0000(11) 0.0027(10)
C6 0.0198(14) 0.0164(13) 0.0157(13) 0.0012(11) 0.0023(11) -0.0012(11)
C7 0.0168(14) 0.0150(13) 0.0197(14) -0.0017(11) 0.0022(11) -0.0028(10)
C8 0.0159(13) 0.0141(13) 0.0166(13) 0.0002(10) -0.0013(10) -0.0005(10)
C9 0.0156(13) 0.0148(13) 0.0150(13) -0.0020(10) -0.0007(10) -0.0032(10)
C10 0.0201(14) 0.0153(13) 0.0154(13) 0.0013(11) -0.0026(11) 0.0005(11)
C11 0.0169(14) 0.0143(13) 0.0215(14) -0.0008(11) 0.0001(11) -0.0001(11)
C12 0.0202(14) 0.0161(13) 0.0159(13) -0.0014(11) -0.0001(11) -0.0062(11)
C13 0.0213(15) 0.0183(14) 0.0142(13) 0.0019(11) -0.0028(11) -0.0055(11)
C14 0.0168(14) 0.0169(13) 0.0192(14) 0.0011(11) -0.0024(11) -0.0013(11)
C15 0.0236(15) 0.0227(15) 0.0198(14) -0.0004(12) -0.0034(12) 0.0038(12)
C16 0.0174(14) 0.0217(14) 0.0173(14) 0.0003(11) -0.0007(11) -0.0010(11)
C17 0.0185(14) 0.0293(16) 0.0171(14) -0.0086(13) -0.0028(11) 0.0034(12)
C18 0.0147(13) 0.0259(15) 0.0148(13) -0.0048(11) -0.0009(11) 0.0018(11)
C19 0.0183(14) 0.0196(14) 0.0138(13) -0.0022(11) -0.0023(11) -0.0008(11)
C20 0.0115(13) 0.0162(13) 0.0189(13) -0.0039(11) -0.0020(10) 0.0029(10)
C21 0.0134(13) 0.0203(14) 0.0139(13) -0.0040(11) -0.0012(10) 0.0019(11)
C22 0.0228(15) 0.0296(16) 0.0168(14) 0.0051(12) -0.0007(11) 0.0094(12)
C23 0.0230(15) 0.0295(16) 0.0210(15) -0.0005(12) -0.0011(12) 0.0123(13)
C24 0.019(2) 0.0171(19) 0.0139(18) 0.000 0.000 0.0039(15)
C25 0.0176(14) 0.0193(14) 0.0149(13) 0.0001(11) 0.0010(11) -0.0007(11)
C26 0.0171(14) 0.0145(13) 0.0198(14) 0.0001(11) -0.0010(11) -0.0021(11)
C27 0.0149(13) 0.0171(13) 0.0198(14) -0.0010(11) 0.0003(11) -0.0024(10)
C28 0.0189(14) 0.0195(14) 0.0192(14) -0.0035(11) 0.0012(11) -0.0035(11)
C29 0.0175(14) 0.0160(13) 0.0293(16) -0.0003(12) 0.0047(12) -0.0011(11)
C30 0.0146(14) 0.0279(16) 0.0297(16) -0.0009(13) -0.0015(12) 0.0054(12)
C31 0.0170(15) 0.0313(17) 0.0227(15) -0.0043(13) -0.0043(12) 0.0029(12)
C32 0.0226(16) 0.0282(17) 0.0339(18) -0.0056(14) 0.0063(13) 0.0025(13)
C33 0.0253(16) 0.0180(14) 0.0197(14) -0.0017(11) -0.0025(12) -0.0028(12)
C34 0.0296(16) 0.0168(14) 0.0240(15) 0.0003(12) -0.0086(13) -0.0033(12)
C35 0.0196(15) 0.0219(15) 0.0305(16) -0.0017(13) -0.0100(13) 0.0021(12)
C36 0.0168(14) 0.0199(14) 0.0270(15) -0.0040(12) -0.0029(12) 0.0008(11)
C37 0.039(2) 0.0337(18) 0.0263(17) -0.0042(14) -0.0153(14) 0.0056(15)
C38 0.0218(15) 0.0144(13) 0.0206(14) 0.0036(11) 0.0022(11) 0.0016(11)
C39 0.0178(14) 0.0187(14) 0.0172(14) 0.0062(11) -0.0007(11) 0.0022(11)
C40 0.0210(15) 0.0215(14) 0.0159(13) -0.0020(11) -0.0018(11) 0.0025(11)
C41 0.0224(15) 0.0175(14) 0.0259(15) 0.0006(12) 0.0000(12) -0.0030(11)
C42 0.0167(14) 0.0230(15) 0.0187(14) -0.0001(12) -0.0017(11) -0.0001(11)
C43 0.0233(15) 0.0181(14) 0.0190(14) -0.0035(11) -0.0023(12) 0.0017(11)
C44 0.0173(14) 0.0193(13) 0.0146(13) 0.0043(11) -0.0014(10) 0.0045(11)
C45 0.017(2) 0.027(2) 0.0143(19) 0.000 0.000 0.0038(16)
C46 0.0168(15) 0.0400(19) 0.0225(15) -0.0106(14) -0.0004(12) 0.0050(13)
C48 0.0185(14) 0.0155(13) 0.0212(15) -0.0029(11) 0.0013(11) -0.0062(11)
Cu1 0.01379(18) 0.02215(18) 0.01498(17) -0.00311(14) -0.00126(13) 0.00398(13)
F1 0.0345(11) 0.0243(9) 0.0399(11) -0.0120(8) -0.0053(9) 0.0052(8)
F2 0.0249(10) 0.0610(13) 0.0225(9) -0.0177(9) -0.0086(8) 0.0079(9)
F3 0.0204(9) 0.0561(13) 0.0296(10) -0.0209(9) 0.0009(8) 0.0087(9)
F4 0.0295(10) 0.0341(10) 0.0260(9) -0.0055(8) 0.0002(8) 0.0146(8)
F5 0.0213(9) 0.0304(9) 0.0269(9) -0.0018(7) -0.0065(7) 0.0064(7)
F6 0.0367(10) 0.0151(8) 0.0297(9) 0.0022(7) -0.0064(8) 0.0028(7)
F7 0.0211(9) 0.0245(9) 0.0218(8) -0.0026(7) -0.0045(7) -0.0059(7)
F8 0.0181(9) 0.0351(10) 0.0241(9) -0.0017(8) 0.0036(7) -0.0056(7)
F9 0.0266(9) 0.0154(8) 0.0260(9) 0.0035(7) -0.0028(7) -0.0033(7)
F10 0.0212(9) 0.0244(9) 0.0212(8) -0.0024(7) -0.0053(7) -0.0016(7)
F11 0.0277(9) 0.0164(8) 0.0230(9) 0.0011(7) 0.0010(7) 0.0001(7)
F12 0.0254(9) 0.0257(9) 0.0157(8) -0.0047(7) 0.0041(7) 0.0002(7)
N1 0.0152(12) 0.0223(12) 0.0192(12) -0.0035(10) -0.0019(9) 0.0032(9)
N2 0.0154(11) 0.0149(11) 0.0203(12) -0.0010(9) -0.0024(9) -0.0007(9)
O1 0.0171(10) 0.0236(10) 0.0133(9) 0.0001(8) -0.0002(8) 0.0006(8)
O2 0.0192(10) 0.0283(11) 0.0178(10) -0.0038(9) 0.0005(8) -0.0070(9)
O3 0.0191(11) 0.0370(12) 0.0204(10) -0.0015(9) 0.0022(8) 0.0121(9)
O4 0.0250(11) 0.0285(11) 0.0262(11) -0.0026(9) 0.0088(9) 0.0020(9)
O5 0.0179(10) 0.0209(11) 0.0348(12) -0.0030(9) 0.0022(9) -0.0022(8)
O6 0.0186(11) 0.0429(13) 0.0229(11) -0.0045(10) 0.0037(9) 0.0036(10)
O8 0.0601(18) 0.0409(16) 0.0456(16) 0.0041(12) 0.0033(14) -0.0015(13)
O18 0.0251(11) 0.0271(11) 0.0234(11) 0.0010(9) 0.0035(9) 0.0021(9)
O19 0.0237(11) 0.0274(11) 0.0144(10) -0.0031(8) 0.0011(8) -0.0048(8)

loop_
_atom_type_symbol
_atom_type_description
_atom_type_scat_dispersion_real
_atom_type_scat_dispersion_imag
_atom_type_scat_source
C C 0.0033 0.0016 'International Tables Vol C Tables 4.2.6.8 and 6.1.1.4'
H H 0.0000 0.0000 'International Tables Vol C Tables 4.2.6.8 and 6.1.1.4'
N N 0.0061 0.0033 'International Tables Vol C Tables 4.2.6.8 and 6.1.1.4'
O O 0.0106 0.0060 'International Tables Vol C Tables 4.2.6.8 and 6.1.1.4'
F F 0.0171 0.0103 'International Tables Vol C Tables 4.2.6.8 and 6.1.1.4'
Cu Cu 0.3201 1.2651 'International Tables Vol C Tables 4.2.6.8 and 6.1.1.4'

loop_
_geom_angle_atom_site_label_1
_geom_angle_atom_site_label_2
_geom_angle_atom_site_label_3
_geom_angle
_geom_angle_site_symmetry_1
_geom_angle_site_symmetry_3
O2 C1 O1 123.8(2) . .
O2 C1 C2 120.0(2) . .
O1 C1 C2 116.3(2) . .
C7 C2 C3 119.0(2) . .
C7 C2 C1 121.2(2) . .
C3 C2 C1 119.8(2) . .
C4 C3 C2 120.4(2) . .
C3 C4 C5 120.6(2) . .
C4 C5 C6 118.5(2) . .
C4 C5 C8 123.2(2) . .
C6 C5 C8 118.2(2) . .
C7 C6 C5 120.7(3) . .
C6 C7 C2 120.6(2) . .
C9 C8 C5 112.5(2) . .
C9 C8 C16 105.3(2) . .
C5 C8 C16 112.5(2) . .
C9 C8 C15 112.5(2) . .
C5 C8 C15 106.2(2) . .
C16 C8 C15 107.9(2) . .
C14 C9 C10 118.8(2) . .
C14 C9 C8 122.2(2) . .
C10 C9 C8 118.7(2) . .
C11 C10 C9 121.0(2) . .
C10 C11 C12 120.3(3) . .
C11 C12 C13 119.2(3) . .
C11 C12 C48 123.7(3) . 1_554
C13 C12 C48 117.1(2) . 1_554
C14 C13 C12 120.8(2) . .
C13 C14 C9 120.0(3) . .
F4 C15 F6 107.0(2) . .
F4 C15 F5 106.4(2) . .
F6 C15 F5 106.8(2) . .
F4 C15 C8 111.8(2) . .
F6 C15 C8 110.6(2) . .
F5 C15 C8 113.8(2) . .
F9 C16 F7 106.9(2) . .
F9 C16 F8 107.3(2) . .
F7 C16 F8 106.4(2) . .
F9 C16 C8 110.9(2) . .
F7 C16 C8 111.7(2) . .
F8 C16 C8 113.2(2) . .
O4 C17 O3 127.1(3) . .
O4 C17 C18 118.9(3) . .
O3 C17 C18 113.9(3) . .
C23 C18 C19 118.8(3) . .
C23 C18 C17 121.7(3) . .
C19 C18 C17 119.5(3) . .
C20 C19 C18 120.5(3) . .
C19 C20 C21 120.8(2) . .
C20 C21 C22 118.4(2) . .
C20 C21 C24 118.3(2) . .
C22 C21 C24 123.2(2) . .
C23 C22 C21 120.5(3) . .
C18 C23 C22 120.9(3) . .
C21 C24 C21 111.6(3) . 2
C21 C24 C25 106.05(14) . .
C21 C24 C25 112.63(14) 2 .
C21 C24 C25 112.63(14) . 2
C21 C24 C25 106.04(14) 2 2
C25 C24 C25 107.9(3) . 2
F10 C25 F11 106.7(2) . .
F10 C25 F12 106.6(2) . .
F11 C25 F12 107.0(2) . .
F10 C25 C24 112.0(2) . .
F11 C25 C24 110.8(2) . .
F12 C25 C24 113.4(2) . .
N2 C26 C33 122.3(3) . .
N2 C26 C27 114.7(2) . .
C33 C26 C27 123.0(3) . .
N1 C27 C28 121.5(3) . .
N1 C27 C26 114.5(2) . .
C28 C27 C26 124.0(2) . .
C29 C28 C27 119.9(3) . .
C28 C29 C30 117.3(3) . .
C28 C29 C32 121.6(3) . .
C30 C29 C32 121.0(3) . .
C31 C30 C29 120.2(3) . .
N1 C31 C30 122.1(3) . .
C26 C33 C34 119.7(3) . .
C35 C34 C33 117.6(3) . .
C35 C34 C37 122.4(3) . .
C33 C34 C37 120.0(3) . .
C36 C35 C34 119.5(3) . .
N2 C36 C35 122.8(3) . .
O5 C38 O6 124.0(3) . .
O5 C38 C39 121.9(3) . .
O6 C38 C39 114.0(2) . .
C41 C39 C40 119.3(3) . .
C41 C39 C38 119.5(3) . .
C40 C39 C38 121.1(3) . .
C42 C40 C39 120.1(3) . .
C43 C41 C39 120.5(3) . .
C40 C42 C44 120.9(3) . .
C41 C43 C44 120.4(3) . .
C42 C44 C43 118.8(3) . .
C42 C44 C45 117.7(2) . .
C43 C44 C45 123.3(2) . .
C44 C45 C44 111.6(3) . 2_565
C44 C45 C46 105.52(15) . 2_565
C44 C45 C46 112.90(16) 2_565 2_565
C44 C45 C46 112.90(16) . .
C44 C45 C46 105.52(15) 2_565 .
C46 C45 C46 108.5(3) 2_565 .
F1 C46 F2 107.4(3) . .
F1 C46 F3 106.6(2) . .
F2 C46 F3 106.6(2) . .
F1 C46 C45 111.1(2) . .
F2 C46 C45 113.1(2) . .
F3 C46 C45 111.8(2) . .
O19 C48 O18 122.3(3) . .
O19 C48 C12 121.9(3) . 1_556
O18 C48 C12 115.8(2) . 1_556
O3 Cu1 O1 91.72(8) . .
O3 Cu1 N1 169.60(10) . .
O1 Cu1 N1 92.20(9) . .
O3 Cu1 N2 95.00(9) . .
O1 Cu1 N2 173.15(9) . .
N1 Cu1 N2 80.95(9) . .
O3 Cu1 O19 103.71(8) . .
O1 Cu1 O19 89.90(8) . .
N1 Cu1 O19 85.93(9) . .
N2 Cu1 O19 89.81(8) . .
C31 N1 C27 119.0(2) . .
C31 N1 Cu1 126.3(2) . .
C27 N1 Cu1 114.66(18) . .
C36 N2 C26 117.9(2) . .
C36 N2 Cu1 127.5(2) . .
C26 N2 Cu1 113.65(18) . .
C1 O1 Cu1 118.87(17) . .
C17 O3 Cu1 131.4(2) . .
C48 O19 Cu1 118.84(17) . .

loop_
_geom_bond_atom_site_label_1
_geom_bond_atom_site_label_2
_geom_bond_distance
_geom_bond_site_symmetry_2
C1 O2 1.257(3) .
C1 O1 1.266(3) .
C1 C2 1.511(4) .
C2 C7 1.389(4) .
C2 C3 1.395(4) .
C3 C4 1.389(4) .
C4 C5 1.394(4) .
C5 C6 1.399(4) .
C5 C8 1.547(4) .
C6 C7 1.383(4) .
C8 C9 1.545(4) .
C8 C16 1.547(4) .
C8 C15 1.552(4) .
C9 C14 1.398(4) .
C9 C10 1.402(4) .
C10 C11 1.378(4) .
C11 C12 1.393(4) .
C12 C13 1.396(4) .
C12 C48 1.485(4) 1_554
C13 C14 1.390(4) .
C15 F4 1.337(3) .
C15 F6 1.341(3) .
C15 F5 1.342(3) .
C16 F9 1.336(3) .
C16 F7 1.341(3) .
C16 F8 1.346(3) .
C17 O4 1.240(4) .
C17 O3 1.275(4) .
C17 C18 1.517(4) .
C18 C23 1.380(4) .
C18 C19 1.395(4) .
C19 C20 1.390(4) .
C20 C21 1.392(4) .
C21 C22 1.395(4) .
C21 C24 1.548(3) .
C22 C23 1.393(4) .
C24 C21 1.548(3) 2
C24 C25 1.551(3) .
C24 C25 1.551(3) 2
C25 F10 1.334(3) .
C25 F11 1.342(3) .
C25 F12 1.347(3) .
C26 N2 1.347(4) .
C26 C33 1.385(4) .
C26 C27 1.480(4) .
C27 N1 1.347(3) .
C27 C28 1.394(4) .
C28 C29 1.392(4) .
C29 C30 1.392(4) .
C29 C32 1.495(4) .
C30 C31 1.379(4) .
C31 N1 1.339(4) .
C33 C34 1.390(4) .
C34 C35 1.386(4) .
C34 C37 1.507(4) .
C35 C36 1.385(4) .
C36 N2 1.340(4) .
C38 O5 1.217(3) .
C38 O6 1.317(3) .
C38 C39 1.490(4) .
C39 C41 1.386(4) .
C39 C40 1.392(4) .
C40 C42 1.382(4) .
C41 C43 1.384(4) .
C42 C44 1.389(4) .
C43 C44 1.395(4) .
C44 C45 1.542(3) .
C45 C44 1.542(3) 2_565
C45 C46 1.545(4) 2_565
C45 C46 1.545(4) .
C46 F1 1.336(4) .
C46 F2 1.337(3) .
C46 F3 1.339(3) .
C48 O19 1.224(3) .
C48 O18 1.323(4) .
C48 C12 1.485(4) 1_556
Cu1 O3 1.932(2) .
Cu1 O1 1.9434(19) .
Cu1 N1 2.001(2) .
Cu1 N2 2.014(2) .
Cu1 O19 2.321(2) .

loop_
_geom_torsion_atom_site_label_1
_geom_torsion_atom_site_label_2
_geom_torsion_atom_site_label_3
_geom_torsion_atom_site_label_4
_geom_torsion
_geom_torsion_site_symmetry_1
_geom_torsion_site_symmetry_4
O2 C1 C2 C7 10.2(4) . .
O1 C1 C2 C7 -171.2(2) . .
O2 C1 C2 C3 -169.4(2) . .
O1 C1 C2 C3 9.2(4) . .
C7 C2 C3 C4 1.9(4) . .
C1 C2 C3 C4 -178.5(2) . .
C2 C3 C4 C5 1.1(4) . .
C3 C4 C5 C6 -3.1(4) . .
C3 C4 C5 C8 -179.7(2) . .
C4 C5 C6 C7 2.3(4) . .
C8 C5 C6 C7 179.0(2) . .
C5 C6 C7 C2 0.6(4) . .
C3 C2 C7 C6 -2.7(4) . .
C1 C2 C7 C6 177.7(2) . .
C4 C5 C8 C9 -138.7(3) . .
C6 C5 C8 C9 44.8(3) . .
C4 C5 C8 C16 -20.0(4) . .
C6 C5 C8 C16 163.5(2) . .
C4 C5 C8 C15 97.8(3) . .
C6 C5 C8 C15 -78.7(3) . .
C5 C8 C9 C14 -148.7(2) . .
C16 C8 C9 C14 88.5(3) . .
C15 C8 C9 C14 -28.8(3) . .
C5 C8 C9 C10 37.1(3) . .
C16 C8 C9 C10 -85.8(3) . .
C15 C8 C9 C10 157.0(2) . .
C14 C9 C10 C11 -0.2(4) . .
C8 C9 C10 C11 174.3(2) . .
C9 C10 C11 C12 0.0(4) . .
C10 C11 C12 C13 0.0(4) . .
C10 C11 C12 C48 179.3(3) . 1_554
C11 C12 C13 C14 0.2(4) . .
C48 C12 C13 C14 -179.2(2) 1_554 .
C12 C13 C14 C9 -0.3(4) . .
C10 C9 C14 C13 0.3(4) . .
C8 C9 C14 C13 -174.0(2) . .
C9 C8 C15 F4 -168.7(2) . .
C5 C8 C15 F4 -45.2(3) . .
C16 C8 C15 F4 75.5(3) . .
C9 C8 C15 F6 -49.6(3) . .
C5 C8 C15 F6 73.9(3) . .
C16 C8 C15 F6 -165.3(2) . .
C9 C8 C15 F5 70.7(3) . .
C5 C8 C15 F5 -165.8(2) . .
C16 C8 C15 F5 -45.0(3) . .
C9 C8 C16 F9 72.1(3) . .
C5 C8 C16 F9 -50.8(3) . .
C15 C8 C16 F9 -167.6(2) . .
C9 C8 C16 F7 -47.1(3) . .
C5 C8 C16 F7 -170.0(2) . .
C15 C8 C16 F7 73.2(3) . .
C9 C8 C16 F8 -167.2(2) . .
C5 C8 C16 F8 69.9(3) . .
C15 C8 C16 F8 -46.8(3) . .
O4 C17 C18 C23 167.5(3) . .
O3 C17 C18 C23 -14.8(4) . .
O4 C17 C18 C19 -14.0(4) . .
O3 C17 C18 C19 163.7(3) . .
C23 C18 C19 C20 1.5(4) . .
C17 C18 C19 C20 -177.0(2) . .
C18 C19 C20 C21 -0.3(4) . .
C19 C20 C21 C22 -1.7(4) . .
C19 C20 C21 C24 -178.8(2) . .
C20 C21 C22 C23 2.5(4) . .
C24 C21 C22 C23 179.4(3) . .
C19 C18 C23 C22 -0.7(4) . .
C17 C18 C23 C22 177.8(3) . .
C21 C22 C23 C18 -1.3(5) . .
C20 C21 C24 C21 -39.88(18) . 2
C22 C21 C24 C21 143.2(3) . 2
C20 C21 C24 C25 83.1(3) . .
C22 C21 C24 C25 -93.8(3) . .
C20 C21 C24 C25 -159.0(2) . 2
C22 C21 C24 C25 24.0(4) . 2
C21 C24 C25 F10 46.5(3) . .
C21 C24 C25 F10 168.8(2) 2 .
C25 C24 C25 F10 -74.44(18) 2 .
C21 C24 C25 F11 -72.5(2) . .
C21 C24 C25 F11 49.9(3) 2 .
C25 C24 C25 F11 166.6(2) 2 .
C21 C24 C25 F12 167.2(2) . .
C21 C24 C25 F12 -70.4(3) 2 .
C25 C24 C25 F12 46.27(15) 2 .
N2 C26 C27 N1 7.6(4) . .
C33 C26 C27 N1 -171.9(3) . .
N2 C26 C27 C28 -172.1(3) . .
C33 C26 C27 C28 8.4(4) . .
N1 C27 C28 C29 -0.1(4) . .
C26 C27 C28 C29 179.6(3) . .
C27 C28 C29 C30 0.5(4) . .
C27 C28 C29 C32 -179.9(3) . .
C28 C29 C30 C31 -0.5(4) . .
C32 C29 C30 C31 179.9(3) . .
C29 C30 C31 N1 0.0(5) . .
N2 C26 C33 C34 1.0(4) . .
C27 C26 C33 C34 -179.6(3) . .
C26 C33 C34 C35 2.4(4) . .
C26 C33 C34 C37 -176.2(3) . .
C33 C34 C35 C36 -3.3(4) . .
C37 C34 C35 C36 175.3(3) . .
C34 C35 C36 N2 0.9(4) . .
O5 C38 C39 C41 -13.0(4) . .
O6 C38 C39 C41 168.4(2) . .
O5 C38 C39 C40 163.2(3) . .
O6 C38 C39 C40 -15.4(4) . .
C41 C39 C40 C42 0.4(4) . .
C38 C39 C40 C42 -175.9(3) . .
C40 C39 C41 C43 -0.7(4) . .
C38 C39 C41 C43 175.6(3) . .
C39 C40 C42 C44 0.5(4) . .
C39 C41 C43 C44 0.2(4) . .
C40 C42 C44 C43 -1.0(4) . .
C40 C42 C44 C45 173.7(2) . .
C41 C43 C44 C42 0.7(4) . .
C41 C43 C44 C45 -173.7(2) . .
C42 C44 C45 C44 44.47(19) . 2_565
C43 C44 C45 C44 -141.1(3) . 2_565
C42 C44 C45 C46 -78.5(3) . 2_565
C43 C44 C45 C46 95.9(3) . 2_565
C42 C44 C45 C46 163.2(3) . .
C43 C44 C45 C46 -22.5(4) . .
C44 C45 C46 F1 -50.5(3) . .
C44 C45 C46 F1 71.7(3) 2_565 .
C46 C45 C46 F1 -167.1(3) 2_565 .
C44 C45 C46 F2 70.3(3) . .
C44 C45 C46 F2 -167.5(2) 2_565 .
C46 C45 C46 F2 -46.29(19) 2_565 .
C44 C45 C46 F3 -169.4(2) . .
C44 C45 C46 F3 -47.2(3) 2_565 .
C46 C45 C46 F3 74.0(2) 2_565 .
C30 C31 N1 C27 0.4(4) . .
C30 C31 N1 Cu1 178.2(2) . .
C28 C27 N1 C31 -0.4(4) . .
C26 C27 N1 C31 179.9(3) . .
C28 C27 N1 Cu1 -178.4(2) . .
C26 C27 N1 Cu1 1.8(3) . .
O3 Cu1 N1 C31 107.5(5) . .
O1 Cu1 N1 C31 -4.6(3) . .
N2 Cu1 N1 C31 175.2(3) . .
O19 Cu1 N1 C31 -94.3(3) . .
O3 Cu1 N1 C27 -74.6(6) . .
O1 Cu1 N1 C27 173.3(2) . .
N2 Cu1 N1 C27 -6.87(19) . .
O19 Cu1 N1 C27 83.6(2) . .
C35 C36 N2 C26 2.4(4) . .
C35 C36 N2 Cu1 -165.6(2) . .
C33 C26 N2 C36 -3.4(4) . .
C27 C26 N2 C36 177.1(2) . .
C33 C26 N2 Cu1 166.3(2) . .
C27 C26 N2 Cu1 -13.2(3) . .
O3 Cu1 N2 C36 -10.1(2) . .
O1 Cu1 N2 C36 -179(9) . .
N1 Cu1 N2 C36 179.6(3) . .
O19 Cu1 N2 C36 93.7(2) . .
O3 Cu1 N2 C26 -178.56(19) . .
O1 Cu1 N2 C26 12.8(8) . .
N1 Cu1 N2 C26 11.10(19) . .
O19 Cu1 N2 C26 -74.81(19) . .
O2 C1 O1 Cu1 -7.8(3) . .
C2 C1 O1 Cu1 173.68(16) . .
O3 Cu1 O1 C1 -69.1(2) . .
N1 Cu1 O1 C1 101.3(2) . .
N2 Cu1 O1 C1 99.6(7) . .
O19 Cu1 O1 C1 -172.80(19) . .
O4 C17 O3 Cu1 0.2(5) . .
C18 C17 O3 Cu1 -177.24(18) . .
O1 Cu1 O3 C17 -113.6(3) . .
N1 Cu1 O3 C17 134.3(5) . .
N2 Cu1 O3 C17 67.7(3) . .
O19 Cu1 O3 C17 -23.3(3) . .
O18 C48 O19 Cu1 -72.7(3) . .
C12 C48 O19 Cu1 104.5(3) 1_556 .
O3 Cu1 O19 C48 88.6(2) . .
O1 Cu1 O19 C48 -179.6(2) . .
N1 Cu1 O19 C48 -87.4(2) . .
N2 Cu1 O19 C48 -6.5(2) . .
